data_7222961
loop_
_publ_author_name
'Weiss, A.'

_publ_section_title
;
 Die Kristallstruktur des Siliciumdiselenids
;
_journal_name_full
;
Zeitschrift fuer Naturforschung, Teil B. Anorganische Chemie, Organische 
Chemie (2,1947-32,1977)
;
_journal_page_first 483
_journal_page_last 484
_journal_volume 7
_journal_year 1952
_chemical_formula_sum 'Se2 Si'
_chemical_name_systematic 'Si Se2'
_space_group_IT_number 72
_symmetry_space_group_name_Hall '-I 2 2c'
_symmetry_space_group_name_H-M 'I b a m'
_cell_angle_alpha 90
_cell_angle_beta 90
_cell_angle_gamma 90
_cell_formula_units_Z 4
_cell_length_a 9.76
_cell_length_b 6.03
_cell_length_c 5.76
_cell_volume 338.992
_citation_journal_id_ASTM ZENBAX
_cod_data_source_file Weiss_ZENBAX_1952_132.cif
_cod_data_source_block Se2Si1
_cod_original_cell_volume 338.9922
_cod_original_formula_sum 'Se2 Si1'
_cod_database_code 7222961

loop_
_symmetry_equiv_pos_as_xyz
x,y,z
-x,-y,z
x,-y,-z+1/2
-x,y,-z+1/2
-x,-y,-z
x,y,-z
-x,y,z-1/2
x,-y,z-1/2
x+1/2,y+1/2,z+1/2
-x+1/2,-y+1/2,z+1/2
x+1/2,-y+1/2,-z+1
-x+1/2,y+1/2,-z+1
-x+1/2,-y+1/2,-z+1/2
x+1/2,y+1/2,-z+1/2
-x+1/2,y+1/2,z
x+1/2,-y+1/2,z

loop_
_atom_site_label
_atom_site_type_symbol
_atom_site_fract_x
_atom_site_fract_y
_atom_site_fract_z
_atom_site_occupancy
_atom_site_U_iso_or_equiv
Si1 Si+4 0 0 0 1 0.0
Se1 Se-2 0.121 0.202 0 1 0.0
